data_4326100
loop_
_publ_author_name
'Tridib K. Goswami'
'Balabhadrapatruni V. S. K. Chakravarthi'
'Mithun Roy'
'Anjali A. Karande'
'Akhil R. Chakravarty'

_publ_contact_author_address
;Department of Inorganic and Physical Chemistry 
Indian Institute of Science
Bangalore 560 012. INDIA
;
_publ_contact_author_email arc@ipc.iisc.ernet.in
_publ_contact_author_fax 91-080-23600683
_publ_contact_author_name 'Prof. A. R. Chakravarty'
_publ_contact_author_phone 91-080-22932533
_publ_section_title
;
 Ferrocene-Conjugated l-Tryptophan Copper(II) Complexes of Phenanthroline
 Bases Showing DNA Photocleavage Activity and Cytotoxicity
;
_journal_name_full 'Inorganic Chemistry'
_journal_page_first 8452
_journal_page_last 8464
_journal_paper_doi 10.1021/ic201028e
_journal_volume 50
_journal_year 2011
_chemical_absolute_configuration rm
_chemical_formula_moiety 'C32 H31 Cl Cu Fe N4 O7'
_chemical_formula_sum 'C32 H31 Cl Cu Fe N4 O7'
_chemical_formula_weight 738.45
_space_group_IT_number 19
_symmetry_cell_setting orthorhombic
_symmetry_space_group_name_Hall 'P 2ac 2ab'
_symmetry_space_group_name_H-M 'P 21 21 21'
_atom_sites_solution_hydrogens geom
_atom_sites_solution_primary direct
_atom_sites_solution_secondary difmap
_audit_creation_method SHELXL-97
_cell_angle_alpha 90.00
_cell_angle_beta 90.00
_cell_angle_gamma 90.00
_cell_formula_units_Z 4
_cell_length_a 9.665(3)
_cell_length_b 14.257(4)
_cell_length_c 22.127(6)
_cell_measurement_temperature 273(2)
_cell_volume 3049.0(15)
_computing_cell_refinement 'Bruker Smart'
_computing_data_collection 'Bruker Smart'
_computing_data_reduction 'Bruker Saint'
_computing_molecular_graphics 'Ortep-3 for Windows (Farrugia, 1997)'
_computing_publication_material 'WinGX publication routines (Farrugia, 1999)'
_computing_structure_refinement 'SHELXL-97 (Sheldrick, 2008)'
_computing_structure_solution 'SHELXL-97 (Sheldrick, 2008)'
_diffrn_ambient_temperature 273(2)
_diffrn_detector_area_resol_mean 0.3
_diffrn_measured_fraction_theta_full 0.986
_diffrn_measured_fraction_theta_max 0.986
_diffrn_measurement_device_type 'Bruker Smart CCD Area Detector'
_diffrn_measurement_method 'omega scans'
_diffrn_radiation_monochromator graphite
_diffrn_radiation_source 'fine-focus sealed tube'
_diffrn_radiation_type MoK\a
_diffrn_radiation_wavelength 0.71073
_diffrn_reflns_av_R_equivalents 0.0293
_diffrn_reflns_av_sigmaI/netI 0.0436
_diffrn_reflns_limit_h_max 12
_diffrn_reflns_limit_h_min -12
_diffrn_reflns_limit_k_max 18
_diffrn_reflns_limit_k_min -18
_diffrn_reflns_limit_l_max 28
_diffrn_reflns_limit_l_min -28
_diffrn_reflns_number 26452
_diffrn_reflns_theta_full 27.96
_diffrn_reflns_theta_max 27.96
_diffrn_reflns_theta_min 1.70
_exptl_absorpt_coefficient_mu 1.317
_exptl_absorpt_correction_T_max 0.759
_exptl_absorpt_correction_T_min 0.672
_exptl_absorpt_correction_type empirical
_exptl_absorpt_process_details SADABS(Sheldrick,1997)
_exptl_crystal_colour green
_exptl_crystal_density_diffrn 1.609
_exptl_crystal_description block
_exptl_crystal_F_000 1516
_exptl_crystal_size_max 0.38
_exptl_crystal_size_mid 0.31
_exptl_crystal_size_min 0.28
_refine_diff_density_max 0.392
_refine_diff_density_min -0.190
_refine_diff_density_rms 0.060
_refine_ls_abs_structure_details 'Flack H D (1983), Acta Cryst. A39, 876-881'
_refine_ls_abs_structure_Flack 0.011(9)
_refine_ls_extinction_method none
_refine_ls_goodness_of_fit_ref 0.996
_refine_ls_hydrogen_treatment mixed
_refine_ls_matrix_type full
_refine_ls_number_parameters 539
_refine_ls_number_reflns 7136
_refine_ls_number_restraints 0
_refine_ls_restrained_S_all 0.996
_refine_ls_R_factor_all 0.0450
_refine_ls_R_factor_gt 0.0320
_refine_ls_shift/su_max 0.002
_refine_ls_shift/su_mean 0.000
_refine_ls_structure_factor_coef Fsqd
_refine_ls_weighting_details 'calc w=1/[\s^2^(Fo^2^)+(0.0397P)^2^+0.0000P] where P=(Fo^2^+2Fc^2^)/3'
_refine_ls_weighting_scheme calc
_refine_ls_wR_factor_gt 0.0683
_refine_ls_wR_factor_ref 0.0720
_reflns_number_gt 5889
_reflns_number_total 7136
_reflns_threshold_expression >2\s(I)
_cod_data_source_file ic201028e_si_001.cif
_cod_data_source_block tg11
_cod_original_cell_volume 3048.8(15)
_cod_database_code 4326100

loop_
_symmetry_equiv_pos_as_xyz
'x, y, z'
'-x+1/2, -y, z+1/2'
'-x, y+1/2, -z+1/2'
'x+1/2, -y+1/2, -z'

loop_
_atom_site_label
_atom_site_type_symbol
_atom_site_fract_x
_atom_site_fract_y
_atom_site_fract_z
_atom_site_U_iso_or_equiv
_atom_site_adp_type
_atom_site_occupancy
_atom_site_symmetry_multiplicity
_atom_site_calc_flag
Cu1 Cu 0.73459(3) 0.270644(18) 0.753007(13) 0.03095(8) Uani 1 1 d
Fe1 Fe 0.86774(4) 0.14146(3) 0.532763(15) 0.03950(10) Uani 1 1 d
N3 N 0.9162(2) 0.21555(14) 0.72700(9) 0.0294(4) Uani 1 1 d
O1 O 0.72034(17) 0.15284(11) 0.79666(8) 0.0370(4) Uani 1 1 d
C24 C 1.0214(3) 0.2349(2) 0.82900(13) 0.0380(5) Uani 1 1 d
N1 N 0.56493(19) 0.32298(14) 0.78956(9) 0.0333(4) Uani 1 1 d
N2 N 0.7187(2) 0.38667(13) 0.70250(9) 0.0337(4) Uani 1 1 d
O2 O 0.8543(2) 0.04384(12) 0.83896(9) 0.0517(5) Uani 1 1 d
C5 C 0.5175(3) 0.40201(16) 0.76328(11) 0.0341(6) Uani 1 1 d
C11 C 0.9049(3) 0.14913(18) 0.67513(11) 0.0380(6) Uani 1 1 d
C26 C 0.9142(3) 0.39925(19) 0.82849(13) 0.0391(6) Uani 1 1 d
C25 C 0.9225(3) 0.30953(17) 0.85039(11) 0.0347(5) Uani 1 1 d
C12 C 0.8802(3) 0.19875(16) 0.61664(10) 0.0339(5) Uani 1 1 d
C23 C 0.8388(3) 0.11467(15) 0.80795(11) 0.0334(6) Uani 1 1 d
C15 C 0.9208(4) 0.2807(2) 0.52932(14) 0.0533(7) Uani 1 1 d
C6 C 0.6025(3) 0.43674(16) 0.71293(11) 0.0334(5) Uani 1 1 d
C22 C 0.9624(3) 0.16558(16) 0.78201(11) 0.0317(5) Uani 1 1 d
C16 C 0.9852(3) 0.2367(2) 0.57903(12) 0.0413(6) Uani 1 1 d
C10 C 0.8062(3) 0.41604(18) 0.65953(13) 0.0405(6) Uani 1 1 d
C28 C 0.6661(3) 0.4150(2) 0.94888(15) 0.0536(8) Uani 1 1 d
N4 N 0.8198(3) 0.44994(17) 0.86065(11) 0.0437(6) Uani 1 1 d
C27 C 0.7650(3) 0.39431(18) 0.90535(11) 0.0412(6) Uani 1 1 d
C13 C 0.7506(3) 0.2203(2) 0.58951(13) 0.0454(6) Uani 1 1 d
C2 C 0.3791(3) 0.3268(2) 0.85925(15) 0.0519(7) Uani 1 1 d
C7 C 0.5698(3) 0.51624(19) 0.67901(13) 0.0459(7) Uani 1 1 d
C8 C 0.6603(4) 0.5437(2) 0.63396(15) 0.0521(8) Uani 1 1 d
C32 C 0.8272(3) 0.30483(17) 0.90015(11) 0.0364(6) Uani 1 1 d
C1 C 0.4983(3) 0.2862(2) 0.83709(13) 0.0440(6) Uani 1 1 d
C4 C 0.3980(3) 0.4454(2) 0.78367(15) 0.0490(7) Uani 1 1 d
C17 C 0.9256(5) 0.0843(3) 0.45199(15) 0.0717(11) Uani 1 1 d
C19 C 0.8980(4) 0.0002(2) 0.53873(16) 0.0546(8) Uani 1 1 d
C31 C 0.7825(3) 0.2331(2) 0.93980(13) 0.0477(6) Uani 1 1 d
C29 C 0.6261(4) 0.3438(3) 0.98702(14) 0.0634(9) Uani 1 1 d
C9 C 0.7806(4) 0.4950(2) 0.62542(14) 0.0489(7) Uani 1 1 d
C14 C 0.7778(4) 0.2705(2) 0.53543(14) 0.0528(7) Uani 1 1 d
C18 C 0.9956(5) 0.0399(2) 0.49922(15) 0.0608(9) Uani 1 1 d
C21 C 0.7642(5) 0.0191(3) 0.5158(2) 0.0691(10) Uani 1 1 d
C30 C 0.6853(4) 0.2541(3) 0.98201(15) 0.0624(10) Uani 1 1 d
C20 C 0.7839(6) 0.0708(3) 0.46195(18) 0.0793(14) Uani 1 1 d
C3 C 0.3299(3) 0.4070(2) 0.83249(17) 0.0582(8) Uani 1 1 d
Cl3 Cl 0.62449(8) 0.67444(5) 0.82899(3) 0.04868(16) Uani 1 1 d
O6 O 0.6302(3) 0.77252(17) 0.83771(14) 0.0908(8) Uani 1 1 d
O4 O 0.7328(3) 0.6424(2) 0.79184(16) 0.1093(11) Uani 1 1 d
O5 O 0.6347(5) 0.6289(3) 0.88413(14) 0.1381(15) Uani 1 1 d
O3 O 0.4954(3) 0.6540(2) 0.80242(14) 0.0960(9) Uani 1 1 d
O7 O 0.8775(3) 0.8634(2) 0.79655(13) 0.0638(6) Uani 1 1 d
H12 H 1.034(3) 0.1241(17) 0.7719(10) 0.027(6) Uiso 1 1 d
H8 H 0.715(4) 0.296(2) 0.5121(14) 0.057(9) Uiso 1 1 d
H14 H 0.967(3) 0.2503(17) 0.7204(11) 0.018(7) Uiso 1 1 d
H1 H 0.538(3) 0.235(2) 0.8503(12) 0.035(7) Uiso 1 1 d
H11 H 0.829(3) 0.1052(17) 0.6812(10) 0.022(6) Uiso 1 1 d
H13 H 0.961(2) 0.4249(16) 0.7967(11) 0.022(6) Uiso 1 1 d
H7 H 0.667(3) 0.2092(18) 0.6068(11) 0.033(7) Uiso 1 1 d
H6 H 0.888(3) 0.3760(18) 0.6516(11) 0.033(7) Uiso 1 1 d
H4 H 0.641(4) 0.594(2) 0.6110(14) 0.059(9) Uiso 1 1 d
H2 H 0.338(3) 0.2988(19) 0.8902(13) 0.043(8) Uiso 1 1 d
H5 H 0.834(4) 0.510(2) 0.6019(16) 0.066(12) Uiso 1 1 d
H10 H 0.998(3) 0.109(2) 0.6740(12) 0.051(8) Uiso 1 1 d
H9 H 1.072(3) 0.233(2) 0.5859(14) 0.058(9) Uiso 1 1 d
H3 H 0.486(3) 0.546(2) 0.6846(12) 0.040(7) Uiso 1 1 d
H21 H 1.100(3) 0.2646(19) 0.8135(12) 0.042(7) Uiso 1 1 d
H20 H 1.048(3) 0.195(2) 0.8582(13) 0.044(8) Uiso 1 1 d
H25 H 0.879(4) 0.910(3) 0.8085(16) 0.060(12) Uiso 1 1 d
H24 H 0.806(4) 0.839(2) 0.8081(14) 0.048(10) Uiso 1 1 d
H17 H 0.653(5) 0.214(3) 1.007(2) 0.108(16) Uiso 1 1 d
H22 H 0.725(4) 0.092(2) 0.4431(18) 0.070(12) Uiso 1 1 d
H19 H 0.802(3) 0.504(2) 0.8558(14) 0.046(9) Uiso 1 1 d
H23 H 1.090(4) 0.036(2) 0.5062(15) 0.064(10) Uiso 1 1 d
H15 H 0.253(4) 0.438(2) 0.8462(17) 0.082(12) Uiso 1 1 d
H16 H 0.554(3) 0.354(2) 1.0187(15) 0.062(9) Uiso 1 1 d
H18 H 0.627(3) 0.466(2) 0.9516(14) 0.053(9) Uiso 1 1 d
H29 H 0.369(4) 0.498(2) 0.7636(15) 0.067(10) Uiso 1 1 d
H28 H 0.919(3) -0.028(2) 0.5736(14) 0.048(8) Uiso 1 1 d
H27 H 0.967(4) 0.305(3) 0.4949(17) 0.088(13) Uiso 1 1 d
H26 H 0.823(3) 0.170(2) 0.9357(13) 0.051(8) Uiso 1 1 d
H30 H 0.697(4) 0.006(2) 0.5332(16) 0.052(11) Uiso 1 1 d
H31 H 0.962(4) 0.122(3) 0.4171(17) 0.077(11) Uiso 1 1 d

loop_
_atom_site_aniso_label
_atom_site_aniso_U_11
_atom_site_aniso_U_22
_atom_site_aniso_U_33
_atom_site_aniso_U_23
_atom_site_aniso_U_13
_atom_site_aniso_U_12
Cu1 0.03248(14) 0.02703(13) 0.03334(14) 0.00241(12) 0.00216(13) 0.00413(11)
Fe1 0.0464(2) 0.0437(2) 0.02835(17) -0.00281(15) -0.00267(17) 0.00558(18)
N3 0.0339(11) 0.0235(10) 0.0308(10) 0.0005(8) 0.0030(8) -0.0023(9)
O1 0.0371(9) 0.0308(8) 0.0432(9) 0.0049(7) 0.0022(8) -0.0042(7)
C24 0.0345(13) 0.0383(13) 0.0411(14) 0.0029(12) -0.0073(11) -0.0002(12)
N1 0.0307(10) 0.0336(10) 0.0357(11) -0.0061(9) -0.0007(9) -0.0031(9)
N2 0.0390(11) 0.0288(10) 0.0333(10) -0.0020(8) -0.0010(9) 0.0037(8)
O2 0.0660(13) 0.0321(9) 0.0571(12) 0.0148(9) 0.0065(11) 0.0036(9)
C5 0.0339(12) 0.0300(11) 0.0385(15) -0.0096(10) -0.0066(10) 0.0022(9)
C11 0.0499(16) 0.0292(12) 0.0349(13) -0.0013(11) 0.0048(11) 0.0023(12)
C26 0.0453(15) 0.0371(13) 0.0349(13) -0.0022(11) -0.0005(12) -0.0075(12)
C25 0.0350(13) 0.0335(12) 0.0356(13) -0.0049(10) -0.0080(10) -0.0040(10)
C12 0.0379(13) 0.0351(12) 0.0286(11) -0.0053(9) 0.0009(10) 0.0024(11)
C23 0.0480(16) 0.0220(11) 0.0300(12) -0.0007(9) 0.0012(11) 0.0002(10)
C15 0.072(2) 0.0467(16) 0.0409(15) 0.0064(14) 0.0026(15) -0.0017(15)
C6 0.0348(13) 0.0297(11) 0.0358(13) -0.0069(10) -0.0075(11) 0.0043(10)
C22 0.0361(13) 0.0259(12) 0.0330(12) 0.0001(10) -0.0019(10) 0.0079(10)
C16 0.0361(15) 0.0511(16) 0.0367(14) -0.0031(12) 0.0013(11) -0.0025(13)
C10 0.0459(16) 0.0315(13) 0.0442(15) 0.0004(12) 0.0021(12) 0.0042(12)
C28 0.0514(19) 0.0539(19) 0.0554(19) -0.0181(15) 0.0002(15) 0.0015(15)
N4 0.0507(14) 0.0281(12) 0.0523(14) -0.0049(11) -0.0011(11) -0.0020(10)
C27 0.0446(15) 0.0403(13) 0.0388(13) -0.0088(11) -0.0034(12) -0.0058(12)
C13 0.0356(16) 0.0537(16) 0.0469(15) -0.0115(13) 0.0015(13) 0.0065(14)
C2 0.0379(16) 0.0646(19) 0.0533(17) -0.0023(15) 0.0093(14) -0.0069(15)
C7 0.0516(17) 0.0362(14) 0.0498(17) -0.0024(12) -0.0093(14) 0.0125(13)
C8 0.071(2) 0.0330(14) 0.0519(17) 0.0097(13) -0.0071(16) 0.0074(14)
C32 0.0409(14) 0.0361(13) 0.0321(13) -0.0062(10) -0.0062(11) -0.0034(11)
C1 0.0406(15) 0.0450(16) 0.0463(15) 0.0028(13) 0.0010(13) -0.0025(12)
C4 0.0409(16) 0.0431(15) 0.0628(18) -0.0037(14) 0.0011(14) 0.0111(12)
C17 0.118(4) 0.063(2) 0.0343(17) -0.0066(15) 0.0038(19) 0.030(2)
C19 0.078(2) 0.0411(16) 0.0448(17) 0.0009(13) -0.0059(17) 0.0062(15)
C31 0.0576(17) 0.0480(16) 0.0375(14) 0.0050(13) -0.0063(13) -0.0022(15)
C29 0.061(2) 0.083(2) 0.0459(17) -0.0103(17) 0.0107(16) -0.012(2)
C9 0.064(2) 0.0361(14) 0.0465(17) 0.0050(12) 0.0072(16) -0.0026(14)
C14 0.063(2) 0.0500(16) 0.0452(15) -0.0072(15) -0.0159(15) 0.0148(16)
C18 0.080(3) 0.0537(19) 0.049(2) -0.0069(14) 0.0083(18) 0.0197(19)
C21 0.074(3) 0.063(2) 0.070(3) -0.0168(19) -0.018(2) -0.008(2)
C30 0.073(2) 0.071(2) 0.0427(17) 0.0034(15) 0.0042(15) -0.0203(18)
C20 0.121(4) 0.061(2) 0.056(2) -0.0201(18) -0.047(3) 0.021(2)
C3 0.0368(16) 0.062(2) 0.075(2) -0.0064(17) 0.0156(15) 0.0094(14)
Cl3 0.0484(4) 0.0456(3) 0.0520(4) -0.0086(3) -0.0031(3) 0.0031(3)
O6 0.0917(18) 0.0531(13) 0.128(2) -0.0209(15) 0.0097(19) -0.0023(16)
O4 0.0852(19) 0.105(2) 0.138(3) -0.046(2) 0.044(2) 0.0041(18)
O5 0.221(4) 0.120(3) 0.0734(19) 0.0248(19) -0.026(2) 0.052(3)
O3 0.0681(17) 0.105(2) 0.114(2) -0.0219(19) -0.0185(16) -0.0084(16)
O7 0.0552(15) 0.0464(13) 0.0898(18) -0.0150(13) 0.0086(14) 0.0066(13)

loop_
_atom_type_symbol
_atom_type_description
_atom_type_scat_dispersion_real
_atom_type_scat_dispersion_imag
_atom_type_scat_source
C C 0.0033 0.0016 'International Tables Vol C Tables 4.2.6.8 and 6.1.1.4'
H H 0.0000 0.0000 'International Tables Vol C Tables 4.2.6.8 and 6.1.1.4'
N N 0.0061 0.0033 'International Tables Vol C Tables 4.2.6.8 and 6.1.1.4'
O O 0.0106 0.0060 'International Tables Vol C Tables 4.2.6.8 and 6.1.1.4'
Cl Cl 0.1484 0.1585 'International Tables Vol C Tables 4.2.6.8 and 6.1.1.4'
Fe Fe 0.3463 0.8444 'International Tables Vol C Tables 4.2.6.8 and 6.1.1.4'
Cu Cu 0.3201 1.2651 'International Tables Vol C Tables 4.2.6.8 and 6.1.1.4'

loop_
_geom_angle_atom_site_label_1
_geom_angle_atom_site_label_2
_geom_angle_atom_site_label_3
_geom_angle
O1 Cu1 N1 93.68(8)
O1 Cu1 N2 170.59(8)
N1 Cu1 N2 81.53(9)
O1 Cu1 N3 82.31(8)
N1 Cu1 N3 172.48(8)
N2 Cu1 N3 103.31(9)
C13 Fe1 C20 121.95(18)
C13 Fe1 C12 41.00(11)
C20 Fe1 C12 158.09(18)
C13 Fe1 C14 40.85(13)
C20 Fe1 C14 107.47(15)
C12 Fe1 C14 68.61(11)
C13 Fe1 C19 125.93(14)
C20 Fe1 C19 67.51(15)
C12 Fe1 C19 109.24(12)
C14 Fe1 C19 162.17(15)
C13 Fe1 C17 156.17(14)
C20 Fe1 C17 40.20(19)
C12 Fe1 C17 160.71(16)
C14 Fe1 C17 120.17(14)
C19 Fe1 C17 67.88(15)
C13 Fe1 C18 162.60(13)
C20 Fe1 C18 67.01(19)
C12 Fe1 C18 125.53(13)
C14 Fe1 C18 155.42(14)
C19 Fe1 C18 40.24(15)
C17 Fe1 C18 40.00(14)
C13 Fe1 C16 68.44(12)
C20 Fe1 C16 159.55(17)
C12 Fe1 C16 40.77(11)
C14 Fe1 C16 67.83(13)
C19 Fe1 C16 122.92(13)
C17 Fe1 C16 123.44(17)
C18 Fe1 C16 108.47(15)
C13 Fe1 C21 108.22(17)
C20 Fe1 C21 40.62(17)
C12 Fe1 C21 122.62(15)
C14 Fe1 C21 124.56(16)
C19 Fe1 C21 40.52(16)
C17 Fe1 C21 68.5(2)
C18 Fe1 C21 67.95(19)
C16 Fe1 C21 158.35(14)
C13 Fe1 C15 68.09(13)
C20 Fe1 C15 123.42(15)
C12 Fe1 C15 68.29(11)
C14 Fe1 C15 39.95(14)
C19 Fe1 C15 157.21(14)
C17 Fe1 C15 106.55(16)
C18 Fe1 C15 121.41(16)
C16 Fe1 C15 40.31(12)
C21 Fe1 C15 160.16(15)
C22 N3 C11 110.45(18)
C22 N3 Cu1 102.51(14)
C11 N3 Cu1 113.89(16)
C22 N3 H14 107(2)
C11 N3 H14 110(2)
Cu1 N3 H14 113(2)
C23 O1 Cu1 113.43(14)
C25 C24 C22 115.4(2)
C25 C24 H21 108.1(17)
C22 C24 H21 110.0(17)
C25 C24 H20 113.7(18)
C22 C24 H20 100.6(18)
H21 C24 H20 109(2)
C1 N1 C5 120.1(2)
C1 N1 Cu1 124.92(19)
C5 N1 Cu1 114.93(17)
C10 N2 C6 118.8(2)
C10 N2 Cu1 127.31(17)
C6 N2 Cu1 113.88(17)
N1 C5 C4 121.1(2)
N1 C5 C6 114.7(2)
C4 C5 C6 124.2(2)
N3 C11 C12 112.17(19)
N3 C11 H11 110.9(14)
C12 C11 H11 107.6(14)
N3 C11 H10 107.1(16)
C12 C11 H10 111.5(15)
H11 C11 H10 108(2)
N4 C26 C25 110.5(3)
N4 C26 H13 121.5(15)
C25 C26 H13 128.1(14)
C26 C25 C32 106.1(2)
C26 C25 C24 125.9(3)
C32 C25 C24 127.9(2)
C16 C12 C13 107.5(2)
C16 C12 C11 125.0(2)
C13 C12 C11 127.5(3)
C16 C12 Fe1 70.12(15)
C13 C12 Fe1 69.46(14)
C11 C12 Fe1 127.62(17)
O2 C23 O1 124.2(2)
O2 C23 C22 120.6(2)
O1 C23 C22 115.14(19)
C14 C15 C16 108.4(3)
C14 C15 Fe1 69.43(19)
C16 C15 Fe1 69.60(17)
C14 C15 H27 126(3)
C16 C15 H27 125(3)
Fe1 C15 H27 120(2)
N2 C6 C7 121.7(2)
N2 C6 C5 114.6(2)
C7 C6 C5 123.7(2)
N3 C22 C23 107.7(2)
N3 C22 C24 111.0(2)
C23 C22 C24 110.1(2)
N3 C22 H12 109.3(14)
C23 C22 H12 111.8(15)
C24 C22 H12 107.0(14)
C15 C16 C12 108.1(3)
C15 C16 Fe1 70.09(18)
C12 C16 Fe1 69.11(15)
C15 C16 H9 127(2)
C12 C16 H9 125(2)
Fe1 C16 H9 126(2)
N2 C10 C9 122.1(3)
N2 C10 H6 116.6(15)
C9 C10 H6 121.2(15)
C29 C28 C27 117.6(3)
C29 C28 H18 119(2)
C27 C28 H18 124(2)
C26 N4 C27 109.1(2)
C26 N4 H19 126(2)
C27 N4 H19 125(2)
N4 C27 C28 130.0(3)
N4 C27 C32 107.4(2)
C28 C27 C32 122.7(3)
C14 C13 C12 107.6(3)
C14 C13 Fe1 69.78(17)
C12 C13 Fe1 69.54(14)
C14 C13 H7 127.6(17)
C12 C13 H7 124.4(17)
Fe1 C13 H7 131.3(17)
C3 C2 C1 119.1(3)
C3 C2 H2 123.4(19)
C1 C2 H2 117.5(19)
C8 C7 C6 118.3(3)
C8 C7 H3 121.4(18)
C6 C7 H3 120.1(18)
C9 C8 C7 119.6(3)
C9 C8 H4 120(2)
C7 C8 H4 120(2)
C27 C32 C31 118.1(2)
C27 C32 C25 107.0(2)
C31 C32 C25 134.8(3)
N1 C1 C2 121.1(3)
N1 C1 H1 112.5(18)
C2 C1 H1 126.4(18)
C3 C4 C5 118.5(3)
C3 C4 H29 124(2)
C5 C4 H29 118(2)
C18 C17 C20 107.0(4)
C18 C17 Fe1 70.05(19)
C20 C17 Fe1 69.5(2)
C18 C17 H31 131(2)
C20 C17 H31 122(2)
Fe1 C17 H31 124(2)
C18 C19 C21 108.3(3)
C18 C19 Fe1 70.02(18)
C21 C19 Fe1 70.0(2)
C18 C19 H28 124(2)
C21 C19 H28 127(2)
Fe1 C19 H28 122(2)
C30 C31 C32 118.6(3)
C30 C31 H26 122.6(18)
C32 C31 H26 118.8(18)
C28 C29 C30 120.5(3)
C28 C29 H16 121.3(19)
C30 C29 H16 118.2(19)
C8 C9 C10 119.5(3)
C8 C9 H5 122(3)
C10 C9 H5 119(3)
C15 C14 C13 108.5(3)
C15 C14 Fe1 70.62(19)
C13 C14 Fe1 69.37(17)
C15 C14 H8 126(2)
C13 C14 H8 125(2)
Fe1 C14 H8 130(2)
C17 C18 C19 108.9(4)
C17 C18 Fe1 70.0(2)
C19 C18 Fe1 69.74(19)
C17 C18 H23 129(2)
C19 C18 H23 122(2)
Fe1 C18 H23 125(2)
C19 C21 C20 106.1(4)
C19 C21 Fe1 69.5(2)
C20 C21 Fe1 69.1(2)
C19 C21 H30 123(3)
C20 C21 H30 131(3)
Fe1 C21 H30 122(3)
C31 C30 C29 122.5(3)
C31 C30 H17 124(3)
C29 C30 H17 114(3)
C17 C20 C21 109.6(4)
C17 C20 Fe1 70.3(2)
C21 C20 Fe1 70.2(2)
C17 C20 H22 126(3)
C21 C20 H22 124(3)
Fe1 C20 H22 122(3)
C2 C3 C4 120.2(3)
C2 C3 H15 123(2)
C4 C3 H15 117(2)
O5 Cl3 O4 108.0(3)
O5 Cl3 O3 109.5(3)
O4 Cl3 O3 110.34(19)
O5 Cl3 O6 109.9(2)
O4 Cl3 O6 111.85(19)
O3 Cl3 O6 107.23(19)
H25 O7 H24 107(4)

loop_
_geom_bond_atom_site_label_1
_geom_bond_atom_site_label_2
_geom_bond_distance
Cu1 O1 1.9424(16)
Cu1 N1 1.975(2)
Cu1 N2 2.002(2)
Cu1 N3 2.007(2)
Fe1 C13 2.030(3)
Fe1 C20 2.031(4)
Fe1 C12 2.031(2)
Fe1 C14 2.036(3)
Fe1 C19 2.040(3)
Fe1 C17 2.042(3)
Fe1 C18 2.043(3)
Fe1 C16 2.045(3)
Fe1 C21 2.046(4)
Fe1 C15 2.051(3)
N3 C22 1.480(3)
N3 C11 1.492(3)
N3 H14 0.71(2)
O1 C23 1.292(3)
C24 C25 1.507(4)
C24 C22 1.543(4)
C24 H21 0.94(3)
C24 H20 0.90(3)
N1 C1 1.340(3)
N1 C5 1.348(3)
N2 C10 1.339(3)
N2 C6 1.351(3)
O2 C23 1.230(3)
C5 C4 1.385(4)
C5 C6 1.470(4)
C11 C12 1.494(3)
C11 H11 0.98(2)
C11 H10 1.07(3)
C26 N4 1.364(4)
C26 C25 1.370(4)
C26 H13 0.91(2)
C25 C32 1.437(4)
C12 C16 1.420(4)
C12 C13 1.422(4)
C23 C22 1.511(4)
C15 C14 1.396(5)
C15 C16 1.411(4)
C15 H27 0.95(4)
C6 C7 1.396(4)
C22 H12 0.94(3)
C16 H9 0.85(3)
C10 C9 1.378(4)
C10 H6 0.99(3)
C28 C29 1.376(5)
C28 C27 1.389(4)
C28 H18 0.82(3)
N4 C27 1.374(4)
N4 H19 0.79(3)
C27 C32 1.415(4)
C13 C14 1.419(5)
C13 H7 0.90(3)
C2 C3 1.373(5)
C2 C1 1.380(4)
C2 H2 0.89(3)
C7 C8 1.383(5)
C7 H3 0.92(3)
C8 C9 1.367(5)
C8 H4 0.90(3)
C32 C31 1.415(4)
C1 H1 0.88(3)
C4 C3 1.378(5)
C4 H29 0.91(3)
C17 C18 1.397(5)
C17 C20 1.400(7)
C17 H31 1.00(4)
C19 C18 1.404(5)
C19 C21 1.415(6)
C19 H28 0.89(3)
C31 C30 1.358(5)
C31 H26 0.99(3)
C29 C30 1.405(5)
C29 H16 1.00(3)
C9 H5 0.77(4)
C14 H8 0.87(3)
C18 H23 0.92(4)
C21 C20 1.415(6)
C21 H30 0.78(3)
C30 H17 0.86(4)
C20 H22 0.76(4)
C3 H15 0.92(4)
Cl3 O5 1.386(3)
Cl3 O4 1.407(3)
Cl3 O3 1.410(3)
Cl3 O6 1.413(3)
O7 H25 0.72(4)
O7 H24 0.81(3)

loop_
_geom_torsion_atom_site_label_1
_geom_torsion_atom_site_label_2
_geom_torsion_atom_site_label_3
_geom_torsion_atom_site_label_4
_geom_torsion
O1 Cu1 N3 C22 -36.76(14)
N1 Cu1 N3 C22 21.4(7)
N2 Cu1 N3 C22 150.92(14)
O1 Cu1 N3 C11 82.56(16)
N1 Cu1 N3 C11 140.7(6)
N2 Cu1 N3 C11 -89.76(17)
N1 Cu1 O1 C23 -149.66(16)
N2 Cu1 O1 C23 151.3(4)
N3 Cu1 O1 C23 23.95(16)
O1 Cu1 N1 C1 12.3(2)
N2 Cu1 N1 C1 -175.9(2)
N3 Cu1 N1 C1 -45.3(8)
O1 Cu1 N1 C5 -168.22(16)
N2 Cu1 N1 C5 3.62(16)
N3 Cu1 N1 C5 134.3(6)
O1 Cu1 N2 C10 -122.6(5)
N1 Cu1 N2 C10 177.5(2)
N3 Cu1 N2 C10 3.3(2)
O1 Cu1 N2 C6 54.7(5)
N1 Cu1 N2 C6 -5.27(16)
N3 Cu1 N2 C6 -179.41(16)
C1 N1 C5 C4 -1.6(3)
Cu1 N1 C5 C4 178.9(2)
C1 N1 C5 C6 178.1(2)
Cu1 N1 C5 C6 -1.5(2)
C22 N3 C11 C12 -171.0(2)
Cu1 N3 C11 C12 74.3(2)
N4 C26 C25 C32 -0.6(3)
N4 C26 C25 C24 -176.0(2)
C22 C24 C25 C26 -96.8(3)
C22 C24 C25 C32 88.8(3)
N3 C11 C12 C16 85.5(3)
N3 C11 C12 C13 -91.7(3)
N3 C11 C12 Fe1 176.37(18)
C13 Fe1 C12 C16 -118.4(2)
C20 Fe1 C12 C16 -164.1(4)
C14 Fe1 C12 C16 -80.41(18)
C19 Fe1 C12 C16 118.47(18)
C17 Fe1 C12 C16 40.6(4)
C18 Fe1 C12 C16 76.6(2)
C21 Fe1 C12 C16 161.4(2)
C15 Fe1 C12 C16 -37.32(17)
C20 Fe1 C12 C13 -45.7(4)
C14 Fe1 C12 C13 38.03(19)
C19 Fe1 C12 C13 -123.09(19)
C17 Fe1 C12 C13 159.0(4)
C18 Fe1 C12 C13 -165.0(2)
C16 Fe1 C12 C13 118.4(2)
C21 Fe1 C12 C13 -80.2(2)
C15 Fe1 C12 C13 81.12(19)
C13 Fe1 C12 C11 122.1(3)
C20 Fe1 C12 C11 76.4(5)
C14 Fe1 C12 C11 160.2(3)
C19 Fe1 C12 C11 -1.0(3)
C17 Fe1 C12 C11 -78.8(5)
C18 Fe1 C12 C11 -42.9(3)
C16 Fe1 C12 C11 -119.4(3)
C21 Fe1 C12 C11 41.9(3)
C15 Fe1 C12 C11 -156.8(3)
Cu1 O1 C23 O2 174.2(2)
Cu1 O1 C23 C22 -3.5(2)
C13 Fe1 C15 C14 -37.87(19)
C20 Fe1 C15 C14 76.8(3)
C12 Fe1 C15 C14 -82.2(2)
C19 Fe1 C15 C14 -170.4(3)
C17 Fe1 C15 C14 117.5(2)
C18 Fe1 C15 C14 158.5(2)
C16 Fe1 C15 C14 -119.9(3)
C21 Fe1 C15 C14 45.1(6)
C13 Fe1 C15 C16 82.06(19)
C20 Fe1 C15 C16 -163.2(2)
C12 Fe1 C15 C16 37.74(17)
C14 Fe1 C15 C16 119.9(3)
C19 Fe1 C15 C16 -50.4(4)
C17 Fe1 C15 C16 -122.6(2)
C18 Fe1 C15 C16 -81.6(2)
C21 Fe1 C15 C16 165.0(5)
C10 N2 C6 C7 1.9(4)
Cu1 N2 C6 C7 -175.7(2)
C10 N2 C6 C5 -176.6(2)
Cu1 N2 C6 C5 5.9(3)
N1 C5 C6 N2 -3.0(3)
C4 C5 C6 N2 176.6(2)
N1 C5 C6 C7 178.6(2)
C4 C5 C6 C7 -1.8(4)
C11 N3 C22 C23 -78.6(2)
Cu1 N3 C22 C23 43.15(19)
C11 N3 C22 C24 160.8(2)
Cu1 N3 C22 C24 -77.5(2)
O2 C23 C22 N3 153.9(2)
O1 C23 C22 N3 -28.3(3)
O2 C23 C22 C24 -85.0(3)
O1 C23 C22 C24 92.8(2)
C25 C24 C22 N3 59.6(3)
C25 C24 C22 C23 -59.6(3)
C14 C15 C16 C12 -0.1(3)
Fe1 C15 C16 C12 -58.86(19)
C14 C15 C16 Fe1 58.8(2)
C13 C12 C16 C15 -0.2(3)
C11 C12 C16 C15 -177.9(2)
Fe1 C12 C16 C15 59.5(2)
C13 C12 C16 Fe1 -59.67(17)
C11 C12 C16 Fe1 122.6(2)
C13 Fe1 C16 C15 -81.1(2)
C20 Fe1 C16 C15 43.6(5)
C12 Fe1 C16 C15 -119.5(2)
C14 Fe1 C16 C15 -36.9(2)
C19 Fe1 C16 C15 159.2(2)
C17 Fe1 C16 C15 75.5(2)
C18 Fe1 C16 C15 117.1(2)
C21 Fe1 C16 C15 -166.3(4)
C13 Fe1 C16 C12 38.33(16)
C20 Fe1 C16 C12 163.0(4)
C14 Fe1 C16 C12 82.51(18)
C19 Fe1 C16 C12 -81.4(2)
C17 Fe1 C16 C12 -165.08(17)
C18 Fe1 C16 C12 -123.43(17)
C21 Fe1 C16 C12 -46.8(5)
C15 Fe1 C16 C12 119.5(2)
C6 N2 C10 C9 -0.6(4)
Cu1 N2 C10 C9 176.6(2)
C25 C26 N4 C27 0.8(3)
C26 N4 C27 C28 -179.9(3)
C26 N4 C27 C32 -0.7(3)
C29 C28 C27 N4 177.5(3)
C29 C28 C27 C32 -1.6(4)
C16 C12 C13 C14 0.4(3)
C11 C12 C13 C14 178.0(2)
Fe1 C12 C13 C14 -59.7(2)
C16 C12 C13 Fe1 60.09(18)
C11 C12 C13 Fe1 -122.3(2)
C20 Fe1 C13 C14 -79.6(2)
C12 Fe1 C13 C14 118.7(3)
C19 Fe1 C13 C14 -163.6(2)
C17 Fe1 C13 C14 -44.3(5)
C18 Fe1 C13 C14 163.6(5)
C16 Fe1 C13 C14 80.6(2)
C21 Fe1 C13 C14 -122.2(2)
C15 Fe1 C13 C14 37.06(19)
C20 Fe1 C13 C12 161.66(19)
C14 Fe1 C13 C12 -118.7(3)
C19 Fe1 C13 C12 77.7(2)
C17 Fe1 C13 C12 -163.0(4)
C18 Fe1 C13 C12 44.9(6)
C16 Fe1 C13 C12 -38.13(16)
C21 Fe1 C13 C12 119.10(19)
C15 Fe1 C13 C12 -81.67(18)
N2 C6 C7 C8 -0.3(4)
C5 C6 C7 C8 177.9(3)
C6 C7 C8 C9 -2.5(4)
N4 C27 C32 C31 -177.1(2)
C28 C27 C32 C31 2.2(4)
N4 C27 C32 C25 0.3(3)
C28 C27 C32 C25 179.6(3)
C26 C25 C32 C27 0.2(3)
C24 C25 C32 C27 175.4(2)
C26 C25 C32 C31 176.9(3)
C24 C25 C32 C31 -7.8(5)
C5 N1 C1 C2 1.4(4)
Cu1 N1 C1 C2 -179.1(2)
C3 C2 C1 N1 -1.0(4)
N1 C5 C4 C3 1.4(4)
C6 C5 C4 C3 -178.2(3)
C13 Fe1 C17 C18 -167.5(3)
C20 Fe1 C17 C18 -118.0(4)
C12 Fe1 C17 C18 48.1(5)
C14 Fe1 C17 C18 160.7(2)
C19 Fe1 C17 C18 -37.1(3)
C16 Fe1 C17 C18 78.7(3)
C21 Fe1 C17 C18 -80.9(3)
C15 Fe1 C17 C18 119.5(3)
C13 Fe1 C17 C20 -49.5(5)
C12 Fe1 C17 C20 166.0(3)
C14 Fe1 C17 C20 -81.4(3)
C19 Fe1 C17 C20 80.9(3)
C18 Fe1 C17 C20 118.0(4)
C16 Fe1 C17 C20 -163.4(2)
C21 Fe1 C17 C20 37.1(2)
C15 Fe1 C17 C20 -122.6(2)
C13 Fe1 C19 C18 -165.5(2)
C20 Fe1 C19 C18 80.5(3)
C12 Fe1 C19 C18 -122.7(2)
C14 Fe1 C19 C18 157.4(4)
C17 Fe1 C19 C18 36.9(2)
C16 Fe1 C19 C18 -79.6(2)
C21 Fe1 C19 C18 119.2(3)
C15 Fe1 C19 C18 -43.1(4)
C13 Fe1 C19 C21 75.3(3)
C20 Fe1 C19 C21 -38.7(3)
C12 Fe1 C19 C21 118.1(2)
C14 Fe1 C19 C21 38.2(5)
C17 Fe1 C19 C21 -82.3(3)
C18 Fe1 C19 C21 -119.2(3)
C16 Fe1 C19 C21 161.2(2)
C15 Fe1 C19 C21 -162.4(3)
C27 C32 C31 C30 -1.9(4)
C25 C32 C31 C30 -178.4(3)
C27 C28 C29 C30 0.7(5)
C7 C8 C9 C10 3.7(5)
N2 C10 C9 C8 -2.2(5)
C16 C15 C14 C13 0.4(4)
Fe1 C15 C14 C13 59.2(2)
C16 C15 C14 Fe1 -58.9(2)
C12 C13 C14 C15 -0.5(3)
Fe1 C13 C14 C15 -60.0(2)
C12 C13 C14 Fe1 59.52(18)
C13 Fe1 C14 C15 119.5(3)
C20 Fe1 C14 C15 -121.6(2)
C12 Fe1 C14 C15 81.3(2)
C19 Fe1 C14 C15 167.8(4)
C17 Fe1 C14 C15 -79.6(3)
C18 Fe1 C14 C15 -48.8(4)
C16 Fe1 C14 C15 37.26(19)
C21 Fe1 C14 C15 -163.0(2)
C20 Fe1 C14 C13 119.0(2)
C12 Fe1 C14 C13 -38.16(17)
C19 Fe1 C14 C13 48.3(5)
C17 Fe1 C14 C13 161.0(2)
C18 Fe1 C14 C13 -168.3(3)
C16 Fe1 C14 C13 -82.21(18)
C21 Fe1 C14 C13 77.5(2)
C15 Fe1 C14 C13 -119.5(3)
C20 C17 C18 C19 -0.9(4)
Fe1 C17 C18 C19 59.0(2)
C20 C17 C18 Fe1 -59.9(3)
C21 C19 C18 C17 0.6(4)
Fe1 C19 C18 C17 -59.2(2)
C21 C19 C18 Fe1 59.7(2)
C13 Fe1 C18 C17 162.9(5)
C20 Fe1 C18 C17 38.3(3)
C12 Fe1 C18 C17 -162.4(3)
C14 Fe1 C18 C17 -43.5(5)
C19 Fe1 C18 C17 120.1(4)
C16 Fe1 C18 C17 -120.4(3)
C21 Fe1 C18 C17 82.4(3)
C15 Fe1 C18 C17 -78.0(3)
C13 Fe1 C18 C19 42.8(6)
C20 Fe1 C18 C19 -81.8(3)
C12 Fe1 C18 C19 77.5(3)
C14 Fe1 C18 C19 -163.6(3)
C17 Fe1 C18 C19 -120.1(4)
C16 Fe1 C18 C19 119.5(2)
C21 Fe1 C18 C19 -37.7(2)
C15 Fe1 C18 C19 161.9(2)
C18 C19 C21 C20 0.0(4)
Fe1 C19 C21 C20 59.7(2)
C18 C19 C21 Fe1 -59.8(2)
C13 Fe1 C21 C19 -124.5(2)
C20 Fe1 C21 C19 117.4(4)
C12 Fe1 C21 C19 -81.6(3)
C14 Fe1 C21 C19 -166.7(2)
C17 Fe1 C21 C19 80.7(3)
C18 Fe1 C21 C19 37.5(2)
C16 Fe1 C21 C19 -47.1(6)
C15 Fe1 C21 C19 159.8(4)
C13 Fe1 C21 C20 118.2(3)
C12 Fe1 C21 C20 161.1(3)
C14 Fe1 C21 C20 75.9(3)
C19 Fe1 C21 C20 -117.4(4)
C17 Fe1 C21 C20 -36.7(3)
C18 Fe1 C21 C20 -79.9(3)
C16 Fe1 C21 C20 -164.5(4)
C15 Fe1 C21 C20 42.4(7)
C32 C31 C30 C29 1.1(5)
C28 C29 C30 C31 -0.5(6)
C18 C17 C20 C21 0.9(4)
Fe1 C17 C20 C21 -59.4(3)
C18 C17 C20 Fe1 60.3(2)
C19 C21 C20 C17 -0.5(4)
Fe1 C21 C20 C17 59.5(3)
C19 C21 C20 Fe1 -60.0(2)
C13 Fe1 C20 C17 158.8(2)
C12 Fe1 C20 C17 -167.6(3)
C14 Fe1 C20 C17 116.4(2)
C19 Fe1 C20 C17 -81.9(2)
C18 Fe1 C20 C17 -38.1(2)
C16 Fe1 C20 C17 43.1(6)
C21 Fe1 C20 C17 -120.5(4)
C15 Fe1 C20 C17 75.4(3)
C13 Fe1 C20 C21 -80.7(3)
C12 Fe1 C20 C21 -47.1(5)
C14 Fe1 C20 C21 -123.1(3)
C19 Fe1 C20 C21 38.6(3)
C17 Fe1 C20 C21 120.5(4)
C18 Fe1 C20 C21 82.4(3)
C16 Fe1 C20 C21 163.6(4)
C15 Fe1 C20 C21 -164.1(3)
C1 C2 C3 C4 0.9(5)
C5 C4 C3 C2 -1.1(5)
